data_7115053
loop_
_publ_author_name
'Gazeau, St\'ephanie'
'P\'ecaut, Jacques'
'Marchon, Jean-Claude'

_publ_section_title
;
 Nickel porphyrin nanotweezers
;
_journal_issue 17
_journal_name_full 'Chemical Communications'
_journal_page_first 1644
_journal_paper_doi 10.1039/b104715a
_journal_year 2001
_chemical_formula_sum 'C61.5 H73.5 Cl4.5 N4 O8 Zn'
_chemical_formula_weight 1221.64
_chemical_name_systematic
;
?
;
_space_group_IT_number 1
_symmetry_cell_setting triclinic
_symmetry_space_group_name_Hall 'P 1'
_symmetry_space_group_name_H-M 'P 1'
_atom_sites_solution_hydrogens geom
_atom_sites_solution_primary direct
_atom_sites_solution_secondary difmap
_audit_creation_method SHELXL-97
_cell_angle_alpha 84.311(14)
_cell_angle_beta 77.063(10)
_cell_angle_gamma 65.296(10)
_cell_formula_units_Z 2
_cell_length_a 14.1554(17)
_cell_length_b 14.795(3)
_cell_length_c 16.406(3)
_cell_measurement_temperature 193(2)
_cell_volume 3042.1(9)
_computing_cell_refinement 'Bruker SMART'
_computing_data_collection 'Bruker SMART'
_computing_data_reduction 'Bruker SHELXTL'
_computing_molecular_graphics 'Bruker SHELXTL'
_computing_publication_material 'Bruker SHELXTL'
_computing_structure_refinement 'SHELXL-97 (Sheldrick, 1997)'
_computing_structure_solution 'SHELXS-97 (Sheldrick, 1990)'
_diffrn_ambient_temperature 193(2)
_diffrn_measured_fraction_theta_full 0.678
_diffrn_measured_fraction_theta_max 0.678
_diffrn_measurement_device_type 'CCD area detector'
_diffrn_measurement_method 'phi and omega scans'
_diffrn_radiation_monochromator graphite
_diffrn_radiation_source 'fine-focus sealed tube'
_diffrn_radiation_type MoK\a
_diffrn_radiation_wavelength 0.71073
_diffrn_reflns_av_R_equivalents 0.0297
_diffrn_reflns_av_sigmaI/netI 0.0473
_diffrn_reflns_limit_h_max 10
_diffrn_reflns_limit_h_min -19
_diffrn_reflns_limit_k_max 20
_diffrn_reflns_limit_k_min -13
_diffrn_reflns_limit_l_max 18
_diffrn_reflns_limit_l_min -21
_diffrn_reflns_number 12163
_diffrn_reflns_theta_full 29.07
_diffrn_reflns_theta_max 29.07
_diffrn_reflns_theta_min 1.62
_exptl_absorpt_coefficient_mu 0.658
_exptl_absorpt_correction_type none
_exptl_crystal_density_diffrn 1.334
_exptl_crystal_density_method 'not measured'
_exptl_crystal_F_000 1282
_exptl_crystal_size_max 0.08
_exptl_crystal_size_mid 0.4
_exptl_crystal_size_min 0.5
_refine_diff_density_max 0.913
_refine_diff_density_min -0.677
_refine_diff_density_rms 0.082
_refine_ls_abs_structure_details 'Flack H D (1983), Acta Cryst. A39, 876-881'
_refine_ls_abs_structure_Flack 0.010(11)
_refine_ls_extinction_method none
_refine_ls_goodness_of_fit_ref 1.096
_refine_ls_hydrogen_treatment mixed
_refine_ls_matrix_type full
_refine_ls_number_parameters 1423
_refine_ls_number_reflns 11286
_refine_ls_number_restraints 3
_refine_ls_restrained_S_all 1.096
_refine_ls_R_factor_all 0.0724
_refine_ls_R_factor_gt 0.0565
_refine_ls_shift/su_max 0.479
_refine_ls_shift/su_mean 0.031
_refine_ls_structure_factor_coef Fsqd
_refine_ls_weighting_details 'calc w=1/[\s^2^(Fo^2^)+(0.1000P)^2^+0.0000P] where P=(Fo^2^+2Fc^2^)/3'
_refine_ls_weighting_scheme calc
_refine_ls_wR_factor_gt 0.1425
_refine_ls_wR_factor_ref 0.1518
_reflns_number_gt 9067
_reflns_number_total 11286
_reflns_threshold_expression >2sigma(I)
_cod_data_source_file b104715a.txt
_cod_data_source_block ZnPP8
_cod_depositor_comments
;
The following automatic conversions were performed:

'_symmetry_cell_setting' value 'Triclinic' changed to 'triclinic'
according to
/usr/data/users/saulius/automatic-downloads/retrospective/RSC/lib/dictionaries/cif_core.dic
dictionary named 'cif_core.dic' version 2.4.2 from 2011-04-26.

Automatic conversion script
Id: cif_fix_values 2281 2013-09-26 08:29:07Z andrius 
;
_cod_original_cell_volume 3042.2(8)
_cod_original_sg_symbol_H-M P1
_cod_original_formula_sum 'C61.50 H73.50 Cl4.50 N4 O8 Zn'
_cod_database_code 7115053

loop_
_symmetry_equiv_pos_as_xyz
'x, y, z'

loop_
_atom_site_label
_atom_site_type_symbol
_atom_site_fract_x
_atom_site_fract_y
_atom_site_fract_z
_atom_site_U_iso_or_equiv
_atom_site_adp_type
_atom_site_occupancy
_atom_site_symmetry_multiplicity
_atom_site_calc_flag
_atom_site_refinement_flags
Zn1 Zn 0.47702(5) 0.72233(5) 0.49609(4) 0.02277(18) Uani 1 1 d .
O21 O 0.7621(4) 0.4960(3) 0.2606(3) 0.0356(12) Uani 1 1 d .
O22 O 0.8457(5) 0.3356(4) 0.2259(4) 0.0511(15) Uani 1 1 d .
O41 O 0.2242(4) 0.6786(4) 0.3161(3) 0.0377(12) Uani 1 1 d .
O42 O 0.0767(5) 0.6518(5) 0.3403(5) 0.070(2) Uani 1 1 d .
O61 O 0.2299(4) 1.0829(3) 0.4245(3) 0.0307(11) Uani 1 1 d .
O62 O 0.1662(4) 1.2189(3) 0.5020(3) 0.0403(13) Uani 1 1 d .
O81 O 0.7564(4) 0.8917(4) 0.4100(3) 0.0387(12) Uani 1 1 d .
O82 O 0.8977(5) 0.8810(5) 0.4556(5) 0.0620(19) Uani 1 1 d .
N1 N 0.6288(4) 0.7029(4) 0.4964(3) 0.0218(13) Uani 1 1 d .
N2 N 0.5341(4) 0.5810(4) 0.4516(3) 0.0217(13) Uani 1 1 d .
N3 N 0.3250(4) 0.7404(4) 0.4991(3) 0.0185(12) Uani 1 1 d .
N4 N 0.4203(5) 0.8634(4) 0.5380(3) 0.0245(14) Uani 1 1 d .
C1 C 0.6570(6) 0.7667(5) 0.5300(4) 0.0260(15) Uani 1 1 d .
C2 C 0.7682(6) 0.7170(5) 0.5331(5) 0.0331(18) Uani 1 1 d .
H2A H 0.8082 0.7439 0.5541 0.040 Uiso 1 1 calc R
C3 C 0.8052(5) 0.6256(5) 0.5008(4) 0.0294(16) Uani 1 1 d .
H3A H 0.8759 0.5765 0.4951 0.035 Uiso 1 1 calc R
C4 C 0.7202(6) 0.6157(5) 0.4768(4) 0.0254(15) Uani 1 1 d .
C5 C 0.7249(6) 0.5309(5) 0.4441(4) 0.0275(16) Uani 1 1 d .
C6 C 0.6392(6) 0.5125(5) 0.4368(4) 0.0254(16) Uani 1 1 d .
C7 C 0.6435(6) 0.4183(5) 0.4186(5) 0.0305(17) Uani 1 1 d .
H7A H 0.7054 0.3580 0.4083 0.037 Uiso 1 1 calc R
C8 C 0.5439(6) 0.4308(5) 0.4185(4) 0.0276(16) Uani 1 1 d .
H8A H 0.5227 0.3810 0.4072 0.033 Uiso 1 1 calc R
C9 C 0.4748(6) 0.5336(5) 0.4388(4) 0.0239(15) Uani 1 1 d .
C10 C 0.3640(6) 0.5742(5) 0.4505(4) 0.0226(15) Uani 1 1 d .
C11 C 0.2958(6) 0.6676(5) 0.4827(4) 0.0243(15) Uani 1 1 d .
C12 C 0.1808(6) 0.7070(5) 0.5063(4) 0.0264(16) Uani 1 1 d .
H12A H 0.1388 0.6718 0.5036 0.032 Uiso 1 1 calc R
C13 C 0.1441(6) 0.7995(5) 0.5319(4) 0.0294(16) Uani 1 1 d .
H13A H 0.0717 0.8429 0.5501 0.035 Uiso 1 1 calc R
C14 C 0.2350(6) 0.8216(5) 0.5268(4) 0.0236(15) Uani 1 1 d .
C15 C 0.2301(6) 0.9131(5) 0.5505(4) 0.0231(15) Uani 1 1 d .
C16 C 0.3165(6) 0.9280(4) 0.5608(4) 0.0217(14) Uani 1 1 d .
C17 C 0.3095(6) 1.0142(5) 0.6000(4) 0.0246(16) Uani 1 1 d .
H17A H 0.2463 1.0700 0.6211 0.029 Uiso 1 1 calc R
C18 C 0.4084(6) 1.0010(4) 0.6011(4) 0.0265(16) Uani 1 1 d .
H18A H 0.4284 1.0455 0.6236 0.032 Uiso 1 1 calc R
C19 C 0.4796(6) 0.9066(4) 0.5620(4) 0.0228(15) Uani 1 1 d .
C20 C 0.5901(6) 0.8638(5) 0.5557(4) 0.0259(16) Uani 1 1 d .
C21 C 0.8359(5) 0.4469(5) 0.4222(4) 0.0264(15) Uani 1 1 d .
H21A H 0.8581 0.4057 0.4723 0.032 Uiso 1 1 calc R
C22 C 0.9278(6) 0.4557(5) 0.3615(5) 0.0325(18) Uani 1 1 d .
C23 C 0.9127(7) 0.5499(5) 0.3089(5) 0.0398(18) Uani 1 1 d .
H23A H 0.9806 0.5426 0.2726 0.060 Uiso 1 1 calc R
H23B H 0.8873 0.6070 0.3459 0.060 Uiso 1 1 calc R
H23C H 0.8605 0.5606 0.2746 0.060 Uiso 1 1 calc R
C24 C 1.0352(6) 0.4048(7) 0.3838(6) 0.051(2) Uani 1 1 d .
H24A H 1.0392 0.3450 0.4172 0.076 Uiso 1 1 calc R
H24B H 1.0466 0.4501 0.4163 0.076 Uiso 1 1 calc R
H24C H 1.0901 0.3859 0.3326 0.076 Uiso 1 1 calc R
C25 C 0.8828(5) 0.3864(5) 0.3423(4) 0.0289(15) Uani 1 1 d .
H25A H 0.9279 0.3148 0.3517 0.035 Uiso 1 1 calc R
C26 C 0.8288(6) 0.4025(5) 0.2717(4) 0.0324(16) Uani 1 1 d .
C27 C 0.7057(7) 0.5124(6) 0.1952(5) 0.0409(19) Uani 1 1 d .
H27A H 0.6625 0.4728 0.2055 0.049 Uiso 1 1 calc R
H27B H 0.7562 0.4916 0.1411 0.049 Uiso 1 1 calc R
C28 C 0.6341(7) 0.6225(6) 0.1921(5) 0.046(2) Uani 1 1 d .
H28A H 0.5806 0.6417 0.2450 0.055 Uiso 1 1 calc R
H28B H 0.6771 0.6619 0.1866 0.055 Uiso 1 1 calc R
C29 C 0.5789(7) 0.6451(6) 0.1198(5) 0.045(2) Uani 1 1 d .
H29A H 0.5299 0.6114 0.1295 0.055 Uiso 1 1 calc R
H29B H 0.6327 0.6166 0.0685 0.055 Uiso 1 1 calc R
C30 C 0.5160(8) 0.7556(6) 0.1045(5) 0.050(2) Uani 1 1 d .
H30A H 0.5654 0.7889 0.0947 0.061 Uiso 1 1 calc R
H30B H 0.4891 0.7624 0.0524 0.061 Uiso 1 1 calc R
C31 C 0.4231(7) 0.8106(6) 0.1731(6) 0.048(2) Uani 1 1 d .
H31A H 0.4490 0.8041 0.2256 0.058 Uiso 1 1 calc R
H31B H 0.3928 0.8821 0.1583 0.058 Uiso 1 1 calc R
C32 C 0.3352(7) 0.7723(6) 0.1884(6) 0.051(2) Uani 1 1 d .
H32A H 0.3662 0.7001 0.2010 0.062 Uiso 1 1 calc R
H32B H 0.3075 0.7811 0.1365 0.062 Uiso 1 1 calc R
C33 C 0.2412(8) 0.8256(6) 0.2612(6) 0.053(3) Uani 1 1 d .
H33A H 0.2697 0.8264 0.3109 0.064 Uiso 1 1 calc R
H33B H 0.2023 0.8954 0.2447 0.064 Uiso 1 1 calc R
C34 C 0.1667(7) 0.7771(6) 0.2837(6) 0.049(2) Uani 1 1 d .
H34A H 0.1049 0.8163 0.3268 0.059 Uiso 1 1 calc R
H34B H 0.1407 0.7717 0.2340 0.059 Uiso 1 1 calc R
C41 C 0.3152(6) 0.5051(5) 0.4348(4) 0.0303(16) Uani 1 1 d .
H41A H 0.3112 0.4592 0.4832 0.036 Uiso 1 1 calc R
C42 C 0.3396(6) 0.4547(5) 0.3512(5) 0.0336(18) Uani 1 1 d .
C43 C 0.4035(6) 0.4814(5) 0.2741(5) 0.0383(18) Uani 1 1 d .
H43A H 0.4733 0.4260 0.2595 0.057 Uiso 1 1 calc R
H43B H 0.4127 0.5409 0.2848 0.057 Uiso 1 1 calc R
H43C H 0.3662 0.4946 0.2277 0.057 Uiso 1 1 calc R
C44 C 0.3525(7) 0.3483(6) 0.3559(7) 0.052(2) Uani 1 1 d .
H44A H 0.4258 0.3051 0.3310 0.077 Uiso 1 1 calc R
H44B H 0.3041 0.3412 0.3251 0.077 Uiso 1 1 calc R
H44C H 0.3359 0.3292 0.4145 0.077 Uiso 1 1 calc R
C45 C 0.2261(6) 0.5296(5) 0.3882(5) 0.0350(17) Uani 1 1 d .
H45A H 0.1782 0.4957 0.4135 0.042 Uiso 1 1 calc R
C46 C 0.1687(6) 0.6263(6) 0.3453(6) 0.044(2) Uani 1 1 d .
C61 C 0.1199(5) 0.9950(5) 0.5750(4) 0.0262(15) Uani 1 1 d .
H61A H 0.0859 0.9898 0.6347 0.031 Uiso 1 1 calc R
C62 C 0.0400(5) 1.0407(5) 0.5188(4) 0.0259(16) Uani 1 1 d .
C63 C 0.0680(6) 1.0093(5) 0.4287(4) 0.0345(17) Uani 1 1 d .
H63A H 0.0294 0.9698 0.4219 0.052 Uiso 1 1 calc R
H63B H 0.1445 0.9692 0.4131 0.052 Uiso 1 1 calc R
H63C H 0.0482 1.0685 0.3927 0.052 Uiso 1 1 calc R
C64 C -0.0739(6) 1.0680(6) 0.5602(5) 0.0412(19) Uani 1 1 d .
H64A H -0.0998 1.0239 0.5404 0.062 Uiso 1 1 calc R
H64B H -0.1165 1.1371 0.5464 0.062 Uiso 1 1 calc R
H64C H -0.0799 1.0607 0.6209 0.062 Uiso 1 1 calc R
C65 C 0.0915(5) 1.1047(4) 0.5447(4) 0.0260(15) Uani 1 1 d .
H65A H 0.0423 1.1534 0.5894 0.031 Uiso 1 1 calc R
C66 C 0.1641(6) 1.1413(5) 0.4901(4) 0.0300(16) Uani 1 1 d .
C67 C 0.3033(7) 1.1195(5) 0.3715(5) 0.0369(17) Uani 1 1 d .
H67A H 0.3446 1.1337 0.4060 0.044 Uiso 1 1 calc R
H67B H 0.2632 1.1822 0.3438 0.044 Uiso 1 1 calc R
C68 C 0.3782(7) 1.0425(6) 0.3058(5) 0.0393(19) Uani 1 1 d .
H68A H 0.4232 0.9823 0.3335 0.047 Uiso 1 1 calc R
H68B H 0.3364 1.0231 0.2756 0.047 Uiso 1 1 calc R
C69 C 0.4481(7) 1.0828(6) 0.2442(5) 0.047(2) Uani 1 1 d .
H69A H 0.4881 1.1031 0.2757 0.057 Uiso 1 1 calc R
H69B H 0.4018 1.1434 0.2178 0.057 Uiso 1 1 calc R
C70 C 0.5278(7) 1.0116(7) 0.1747(5) 0.048(2) Uani 1 1 d .
H70A H 0.4876 0.9963 0.1399 0.057 Uiso 1 1 calc R
H70B H 0.5682 1.0465 0.1386 0.057 Uiso 1 1 calc R
C71 C 0.6076(7) 0.9125(7) 0.2041(5) 0.050(2) Uani 1 1 d .
H71A H 0.5678 0.8753 0.2373 0.060 Uiso 1 1 calc R
H71B H 0.6536 0.8722 0.1544 0.060 Uiso 1 1 calc R
C72 C 0.6758(7) 0.9244(6) 0.2553(6) 0.048(2) Uani 1 1 d .
H72A H 0.6298 0.9644 0.3052 0.058 Uiso 1 1 calc R
H72B H 0.7152 0.9620 0.2222 0.058 Uiso 1 1 calc R
C73 C 0.7558(7) 0.8258(6) 0.2842(6) 0.045(2) Uani 1 1 d .
H73A H 0.8003 0.7845 0.2346 0.054 Uiso 1 1 calc R
H73B H 0.7166 0.7892 0.3194 0.054 Uiso 1 1 calc R
C74 C 0.8263(7) 0.8402(7) 0.3328(5) 0.048(2) Uani 1 1 d .
H74A H 0.8808 0.7752 0.3460 0.058 Uiso 1 1 calc R
H74B H 0.8625 0.8808 0.3003 0.058 Uiso 1 1 calc R
C81 C 0.6316(5) 0.9268(5) 0.5896(4) 0.0275(15) Uani 1 1 d .
H81A H 0.6234 0.9215 0.6519 0.033 Uiso 1 1 calc R
C82 C 0.6201(6) 1.0292(5) 0.5573(5) 0.0330(17) Uani 1 1 d .
C83 C 0.5726(7) 1.0726(6) 0.4802(5) 0.0407(18) Uani 1 1 d .
H83A H 0.5910 1.0189 0.4412 0.061 Uiso 1 1 calc R
H83B H 0.6010 1.1205 0.4528 0.061 Uiso 1 1 calc R
H83C H 0.4952 1.1063 0.4970 0.061 Uiso 1 1 calc R
C84 C 0.5964(8) 1.1071(6) 0.6213(6) 0.053(2) Uani 1 1 d .
H84A H 0.5243 1.1583 0.6235 0.080 Uiso 1 1 calc R
H84B H 0.6474 1.1377 0.6054 0.080 Uiso 1 1 calc R
H84C H 0.6023 1.0755 0.6765 0.080 Uiso 1 1 calc R
C85 C 0.7310(6) 0.9446(5) 0.5469(5) 0.0364(18) Uani 1 1 d .
H85A H 0.7703 0.9492 0.5888 0.044 Uiso 1 1 calc R
C86 C 0.8037(6) 0.9035(5) 0.4666(5) 0.0382(19) Uani 1 1 d .
Zn2 Zn 0.19991(5) 0.71754(4) 0.73116(4) 0.02121(18) Uani 1 1 d .
O121 O 0.2225(4) 0.3548(3) 0.7968(3) 0.0342(12) Uani 1 1 d .
O122 O 0.3021(5) 0.2086(3) 0.7318(4) 0.0512(16) Uani 1 1 d .
O141 O 0.5660(5) 0.5425(4) 0.8434(3) 0.0373(13) Uani 1 1 d .
O142 O 0.7266(5) 0.5471(5) 0.8074(5) 0.066(2) Uani 1 1 d .
O161 O 0.1460(4) 0.9376(3) 0.9765(3) 0.0342(11) Uani 1 1 d .
O162 O 0.0573(4) 1.1002(4) 1.0026(4) 0.0454(14) Uani 1 1 d .
O181 O -0.2047(4) 0.7739(4) 0.8947(3) 0.0400(12) Uani 1 1 d .
O182 O -0.3498(5) 0.8030(4) 0.8482(5) 0.064(2) Uani 1 1 d .
N101 N 0.0657(4) 0.7027(4) 0.7250(3) 0.0219(13) Uani 1 1 d .
N102 N 0.2899(4) 0.5755(4) 0.6916(3) 0.0207(13) Uani 1 1 d .
N103 N 0.3335(5) 0.7339(4) 0.7375(3) 0.0219(13) Uani 1 1 d .
N104 N 0.1088(4) 0.8585(4) 0.7738(3) 0.0201(13) Uani 1 1 d .
C101 C -0.0353(5) 0.7768(5) 0.7338(4) 0.0259(15) Uani 1 1 d .
C102 C -0.1029(6) 0.7411(5) 0.7053(5) 0.0323(18) Uani 1 1 d .
H10A H -0.1758 0.7779 0.7037 0.039 Uiso 1 1 calc R
C103 C -0.0433(6) 0.6461(5) 0.6815(5) 0.0319(17) Uani 1 1 d .
H10B H -0.0669 0.6034 0.6603 0.038 Uiso 1 1 calc R
C104 C 0.0628(6) 0.6203(5) 0.6939(4) 0.0239(15) Uani 1 1 d .
C105 C 0.1480(6) 0.5285(5) 0.6729(4) 0.0225(15) Uani 1 1 d .
C106 C 0.2554(6) 0.5101(5) 0.6687(4) 0.0252(16) Uani 1 1 d .
C107 C 0.3463(6) 0.4204(5) 0.6353(5) 0.0298(18) Uani 1 1 d .
H10C H 0.3441 0.3632 0.6157 0.036 Uiso 1 1 calc R
C108 C 0.4345(5) 0.4338(4) 0.6374(4) 0.0234(15) Uani 1 1 d .
H10D H 0.5059 0.3883 0.6185 0.028 Uiso 1 1 calc R
C109 C 0.4001(5) 0.5291(5) 0.6734(4) 0.0212(15) Uani 1 1 d .
C110 C 0.4699(5) 0.5681(5) 0.6850(4) 0.0228(14) Uani 1 1 d .
C111 C 0.4369(5) 0.6667(4) 0.7105(4) 0.0219(14) Uani 1 1 d .
C112 C 0.5082(6) 0.7117(5) 0.7161(4) 0.0248(15) Uani 1 1 d .
H11A H 0.5834 0.6823 0.7004 0.030 Uiso 1 1 calc R
C113 C 0.4473(5) 0.8035(4) 0.7480(4) 0.0244(15) Uani 1 1 d .
H11B H 0.4723 0.8506 0.7589 0.029 Uiso 1 1 calc R
C114 C 0.3379(6) 0.8178(5) 0.7627(4) 0.0216(15) Uani 1 1 d .
C115 C 0.2507(6) 0.9048(4) 0.7920(4) 0.0236(16) Uani 1 1 d .
C116 C 0.1449(6) 0.9261(4) 0.7918(4) 0.0226(15) Uani 1 1 d .
C117 C 0.0565(6) 1.0223(5) 0.8082(4) 0.0267(17) Uani 1 1 d .
H11C H 0.0604 1.0816 0.8213 0.032 Uiso 1 1 calc R
C118 C -0.0321(5) 1.0128(4) 0.8016(4) 0.0238(15) Uani 1 1 d .
H11D H -0.1022 1.0633 0.8094 0.029 Uiso 1 1 calc R
C119 C 0.0010(6) 0.9107(5) 0.7805(4) 0.0251(16) Uani 1 1 d .
C120 C -0.0682(5) 0.8715(5) 0.7655(4) 0.0238(15) Uani 1 1 d .
C121 C 0.1247(5) 0.4486(5) 0.6456(4) 0.0265(16) Uani 1 1 d .
H12B H 0.1196 0.4551 0.5853 0.032 Uiso 1 1 calc R
C122 C 0.0504(6) 0.4085(5) 0.6978(5) 0.0289(17) Uani 1 1 d .
C123 C -0.0004(7) 0.4390(6) 0.7889(5) 0.0423(19) Uani 1 1 d .
H12C H -0.0753 0.4840 0.7930 0.063 Uiso 1 1 calc R
H12D H 0.0365 0.4730 0.8088 0.063 Uiso 1 1 calc R
H12E H 0.0051 0.3796 0.8232 0.063 Uiso 1 1 calc R
C124 C -0.0223(6) 0.3876(6) 0.6526(6) 0.045(2) Uani 1 1 d .
H12F H -0.0957 0.4360 0.6703 0.068 Uiso 1 1 calc R
H12G H -0.0181 0.3202 0.6667 0.068 Uiso 1 1 calc R
H12H H 0.0005 0.3931 0.5921 0.068 Uiso 1 1 calc R
C125 C 0.1695(5) 0.3383(5) 0.6753(4) 0.0285(15) Uani 1 1 d .
H12I H 0.1849 0.2909 0.6298 0.034 Uiso 1 1 calc R
C126 C 0.2371(6) 0.2944(5) 0.7361(4) 0.0300(15) Uani 1 1 d .
C127 C 0.2939(7) 0.3122(5) 0.8558(5) 0.0407(19) Uani 1 1 d .
H12J H 0.3686 0.2890 0.8253 0.049 Uiso 1 1 calc R
H12K H 0.2832 0.2542 0.8849 0.049 Uiso 1 1 calc R
C128 C 0.2715(8) 0.3901(6) 0.9192(5) 0.046(2) Uani 1 1 d .
H12L H 0.2839 0.4471 0.8898 0.055 Uiso 1 1 calc R
H12M H 0.1960 0.4147 0.9480 0.055 Uiso 1 1 calc R
C129 C 0.3408(8) 0.3492(6) 0.9832(5) 0.050(2) Uani 1 1 d .
H12N H 0.4155 0.3335 0.9552 0.061 Uiso 1 1 calc R
H12O H 0.3365 0.2862 1.0062 0.061 Uiso 1 1 calc R
C130 C 0.3097(9) 0.4214(7) 1.0560(5) 0.055(2) Uani 1 1 d .
H13B H 0.2345 0.4378 1.0828 0.066 Uiso 1 1 calc R
H13C H 0.3532 0.3865 1.0982 0.066 Uiso 1 1 calc R
C131 C 0.3229(9) 0.5188(7) 1.0316(6) 0.059(3) Uani 1 1 d .
H13D H 0.2761 0.5554 0.9919 0.071 Uiso 1 1 calc R
H13E H 0.2981 0.5600 1.0823 0.071 Uiso 1 1 calc R
C132 C 0.4301(9) 0.5080(7) 0.9939(6) 0.059(3) Uani 1 1 d .
H13F H 0.4575 0.4626 0.9456 0.071 Uiso 1 1 calc R
H13G H 0.4761 0.4768 1.0352 0.071 Uiso 1 1 calc R
C133 C 0.4378(8) 0.6081(6) 0.9638(6) 0.051(2) Uani 1 1 d .
H13H H 0.3879 0.6421 0.9258 0.061 Uiso 1 1 calc R
H13I H 0.4165 0.6517 1.0127 0.061 Uiso 1 1 calc R
C134 C 0.5450(8) 0.5932(6) 0.9204(5) 0.047(2) Uani 1 1 d .
H13J H 0.5504 0.6580 0.9086 0.057 Uiso 1 1 calc R
H13K H 0.5970 0.5526 0.9553 0.057 Uiso 1 1 calc R
C141 C 0.5862(5) 0.5031(4) 0.6600(4) 0.0246(14) Uani 1 1 d .
H14A H 0.6129 0.5045 0.5983 0.030 Uiso 1 1 calc R
C142 C 0.6411(6) 0.4008(5) 0.6984(5) 0.0322(18) Uani 1 1 d .
C143 C 0.5812(6) 0.3652(5) 0.7735(5) 0.0339(17) Uani 1 1 d .
H14B H 0.5292 0.4224 0.8076 0.051 Uiso 1 1 calc R
H14C H 0.6313 0.3196 0.8070 0.051 Uiso 1 1 calc R
H14D H 0.5444 0.3305 0.7545 0.051 Uiso 1 1 calc R
C144 C 0.7246(7) 0.3190(5) 0.6404(6) 0.044(2) Uani 1 1 d .
H14E H 0.7530 0.2577 0.6726 0.065 Uiso 1 1 calc R
H14F H 0.7823 0.3390 0.6136 0.065 Uiso 1 1 calc R
H14G H 0.6927 0.3076 0.5974 0.065 Uiso 1 1 calc R
C145 C 0.6714(6) 0.4859(5) 0.7091(5) 0.0310(16) Uani 1 1 d .
H14H H 0.7403 0.4785 0.6713 0.037 Uiso 1 1 calc R
C146 C 0.6585(6) 0.5285(5) 0.7901(5) 0.0354(19) Uani 1 1 d .
C161 C 0.2734(5) 0.9864(4) 0.8181(4) 0.0217(14) Uani 1 1 d .
H16A H 0.2900 1.0277 0.7697 0.026 Uiso 1 1 calc R
C162 C 0.3348(6) 0.9760(4) 0.8854(4) 0.0264(16) Uani 1 1 d .
C163 C 0.3718(6) 0.8819(5) 0.9383(4) 0.0313(16) Uani 1 1 d .
H16B H 0.4490 0.8459 0.9217 0.047 Uiso 1 1 calc R
H16C H 0.3371 0.8395 0.9298 0.047 Uiso 1 1 calc R
H16D H 0.3531 0.8999 0.9975 0.047 Uiso 1 1 calc R
C164 C 0.4122(6) 1.0244(5) 0.8690(5) 0.0340(17) Uani 1 1 d .
H16E H 0.3857 1.0844 0.8348 0.051 Uiso 1 1 calc R
H16F H 0.4813 0.9778 0.8392 0.051 Uiso 1 1 calc R
H16G H 0.4199 1.0424 0.9223 0.051 Uiso 1 1 calc R
C165 C 0.2168(5) 1.0467(4) 0.8983(4) 0.0250(15) Uani 1 1 d .
H16H H 0.2050 1.1182 0.8904 0.030 Uiso 1 1 calc R
C166 C 0.1334(5) 1.0318(5) 0.9634(4) 0.0284(15) Uani 1 1 d .
C167 C 0.0616(7) 0.9219(6) 1.0369(5) 0.0396(19) Uani 1 1 d .
H16I H -0.0073 0.9590 1.0194 0.047 Uiso 1 1 calc R
H16J H 0.0561 0.9463 1.0925 0.047 Uiso 1 1 calc R
C168 C 0.0871(7) 0.8122(6) 1.0415(5) 0.0388(19) Uani 1 1 d .
H16K H 0.1584 0.7750 1.0548 0.047 Uiso 1 1 calc R
H16L H 0.0877 0.7891 0.9867 0.047 Uiso 1 1 calc R
C169 C 0.0048(7) 0.7928(6) 1.1083(5) 0.044(2) Uani 1 1 d .
H16M H -0.0652 0.8270 1.0922 0.053 Uiso 1 1 calc R
H16N H 0.0003 0.8222 1.1614 0.053 Uiso 1 1 calc R
C170 C 0.0277(7) 0.6827(6) 1.1232(5) 0.047(2) Uani 1 1 d .
H17B H -0.0235 0.6764 1.1731 0.057 Uiso 1 1 calc R
H17C H 0.0997 0.6477 1.1356 0.057 Uiso 1 1 calc R
C171 C 0.0209(8) 0.6308(6) 1.0492(6) 0.051(2) Uani 1 1 d .
H17D H 0.0725 0.6364 0.9993 0.061 Uiso 1 1 calc R
H17E H 0.0415 0.5592 1.0627 0.061 Uiso 1 1 calc R
C172 C -0.0874(8) 0.6731(7) 1.0285(6) 0.054(2) Uani 1 1 d .
H17F H -0.1388 0.6669 1.0783 0.065 Uiso 1 1 calc R
H17G H -0.1083 0.7449 1.0158 0.065 Uiso 1 1 calc R
C173 C -0.0947(8) 0.6238(6) 0.9560(6) 0.051(2) Uani 1 1 d .
H17H H -0.0864 0.5551 0.9727 0.061 Uiso 1 1 calc R
H17I H -0.0348 0.6191 0.9093 0.061 Uiso 1 1 calc R
C174 C -0.1970(7) 0.6764(6) 0.9249(5) 0.044(2) Uani 1 1 d .
H17J H -0.1977 0.6379 0.8792 0.053 Uiso 1 1 calc R
H17K H -0.2581 0.6827 0.9708 0.053 Uiso 1 1 calc R
C181 C -0.1844(5) 0.9442(5) 0.7771(5) 0.0290(16) Uani 1 1 d .
H18B H -0.1987 0.9914 0.7289 0.035 Uiso 1 1 calc R
C182 C -0.2523(6) 0.9926(5) 0.8600(5) 0.0324(17) Uani 1 1 d .
C183 C -0.2093(7) 0.9603(6) 0.9400(5) 0.0430(19) Uani 1 1 d .
H18C H -0.1947 1.0134 0.9585 0.064 Uiso 1 1 calc R
H18D H -0.1435 0.8998 0.9294 0.064 Uiso 1 1 calc R
H18E H -0.2618 0.9470 0.9835 0.064 Uiso 1 1 calc R
C184 C -0.3268(6) 1.1012(5) 0.8592(6) 0.047(2) Uani 1 1 d .
H18F H -0.3510 1.1175 0.8060 0.070 Uiso 1 1 calc R
H18G H -0.2896 1.1422 0.8656 0.070 Uiso 1 1 calc R
H18H H -0.3881 1.1143 0.9054 0.070 Uiso 1 1 calc R
C185 C -0.2791(6) 0.9228(5) 0.8180(5) 0.0384(19) Uani 1 1 d .
H18I H -0.3405 0.9601 0.7900 0.046 Uiso 1 1 calc R
C186 C -0.2818(6) 0.8274(5) 0.8557(5) 0.0399(19) Uani 1 1 d .
C201 C 0.8369(11) 0.2748(11) 0.9745(9) 0.107(5) Uani 1 1 d .
H20A H 0.8798 0.2058 0.9925 0.128 Uiso 1 1 calc R
Cl11 Cl 0.8469(3) 0.2744(2) 0.8667(2) 0.0879(9) Uani 1 1 d .
Cl12 Cl 0.8898(5) 0.3552(4) 0.9997(3) 0.1404(18) Uani 1 1 d .
Cl13 Cl 0.7085(4) 0.3090(7) 1.0273(4) 0.233(4) Uani 1 1 d .
C202 C 0.7768(9) 0.1693(7) 0.2451(9) 0.084(4) Uani 1 1 d .
H20B H 0.7927 0.2296 0.2322 0.101 Uiso 1 1 calc R
Cl21 Cl 0.6447(3) 0.2059(3) 0.2561(2) 0.0949(10) Uani 1 1 d .
Cl22 Cl 0.8148(4) 0.1180(4) 0.3420(4) 0.152(2) Uani 1 1 d .
Cl23 Cl 0.8470(5) 0.0871(3) 0.1637(4) 0.207(3) Uani 1 1 d .
C203 C 0.1232(7) 0.1950(7) 0.1366(5) 0.053(2) Uani 1 1 d .
H20C H 0.0721 0.1933 0.1040 0.064 Uiso 1 1 calc R
Cl31 Cl 0.1019(3) 0.3185(2) 0.1456(3) 0.1115(13) Uani 1 1 d .
Cl32 Cl 0.0996(3) 0.1419(3) 0.2350(2) 0.1049(12) Uani 1 1 d .
Cl33 Cl 0.2522(2) 0.1246(2) 0.08282(17) 0.0801(8) Uani 1 1 d .

loop_
_atom_site_aniso_label
_atom_site_aniso_U_11
_atom_site_aniso_U_22
_atom_site_aniso_U_33
_atom_site_aniso_U_23
_atom_site_aniso_U_13
_atom_site_aniso_U_12
Zn1 0.0198(4) 0.0220(3) 0.0259(4) -0.0039(3) -0.0018(3) -0.0086(3)
O21 0.031(3) 0.034(2) 0.035(3) -0.007(2) -0.008(2) -0.005(2)
O22 0.064(4) 0.036(3) 0.052(3) -0.014(2) -0.011(3) -0.017(3)
O41 0.029(3) 0.035(3) 0.045(3) 0.000(2) -0.008(3) -0.009(2)
O42 0.042(4) 0.059(4) 0.118(6) -0.006(4) -0.036(4) -0.018(3)
O61 0.034(3) 0.032(2) 0.028(2) -0.0056(18) 0.002(2) -0.018(2)
O62 0.049(4) 0.026(2) 0.042(3) -0.005(2) -0.004(3) -0.013(2)
O81 0.024(3) 0.045(3) 0.045(3) -0.002(2) 0.003(3) -0.018(2)
O82 0.031(4) 0.064(4) 0.096(5) -0.025(4) -0.006(4) -0.022(3)
N1 0.017(3) 0.025(3) 0.026(3) -0.006(2) -0.005(3) -0.010(3)
N2 0.015(3) 0.024(3) 0.025(3) -0.001(2) 0.003(3) -0.011(2)
N3 0.019(3) 0.022(3) 0.021(3) -0.001(2) -0.003(2) -0.014(3)
N4 0.028(4) 0.025(3) 0.021(3) -0.005(2) -0.003(3) -0.011(3)
C1 0.028(4) 0.032(3) 0.024(3) 0.005(3) -0.004(3) -0.019(3)
C2 0.029(4) 0.035(4) 0.047(4) 0.002(3) -0.013(4) -0.022(3)
C3 0.015(4) 0.030(3) 0.039(4) -0.006(3) 0.001(3) -0.007(3)
C4 0.024(4) 0.026(3) 0.027(3) 0.001(3) -0.006(3) -0.010(3)
C5 0.030(5) 0.026(3) 0.025(3) 0.000(3) -0.004(3) -0.011(3)
C6 0.024(4) 0.023(3) 0.027(3) -0.002(2) -0.005(3) -0.007(3)
C7 0.025(4) 0.024(3) 0.037(4) -0.003(3) 0.003(4) -0.009(3)
C8 0.023(4) 0.022(3) 0.037(4) -0.006(3) -0.002(3) -0.009(3)
C9 0.019(4) 0.027(3) 0.026(3) -0.005(3) 0.008(3) -0.015(3)
C10 0.022(4) 0.023(3) 0.026(3) -0.003(2) -0.001(3) -0.014(3)
C11 0.024(4) 0.034(3) 0.021(3) 0.002(3) 0.001(3) -0.020(3)
C12 0.023(4) 0.033(3) 0.031(4) 0.005(3) -0.002(3) -0.022(3)
C13 0.026(4) 0.031(3) 0.028(3) -0.002(3) 0.000(3) -0.011(3)
C14 0.030(4) 0.021(3) 0.025(3) -0.001(2) -0.009(3) -0.013(3)
C15 0.025(4) 0.024(3) 0.017(3) -0.001(2) -0.002(3) -0.008(3)
C16 0.027(4) 0.022(3) 0.020(3) 0.000(2) -0.004(3) -0.014(3)
C17 0.028(4) 0.019(3) 0.023(3) -0.006(2) -0.001(3) -0.008(3)
C18 0.031(4) 0.022(3) 0.029(3) -0.005(2) -0.007(3) -0.011(3)
C19 0.025(4) 0.017(3) 0.024(3) -0.004(2) 0.000(3) -0.008(3)
C20 0.030(4) 0.030(3) 0.027(3) 0.002(3) -0.007(3) -0.021(3)
C21 0.021(4) 0.023(3) 0.035(3) 0.001(3) -0.004(3) -0.009(3)
C22 0.022(4) 0.027(3) 0.046(4) -0.003(3) -0.009(4) -0.007(3)
C23 0.042(5) 0.037(4) 0.045(4) 0.000(3) 0.003(4) -0.027(4)
C24 0.021(4) 0.055(5) 0.071(6) -0.005(4) -0.006(4) -0.012(4)
C25 0.022(4) 0.024(3) 0.039(4) -0.002(3) -0.005(3) -0.008(3)
C26 0.030(4) 0.027(3) 0.037(4) -0.003(3) 0.001(3) -0.011(3)
C27 0.040(5) 0.039(4) 0.042(4) -0.002(3) -0.013(4) -0.013(4)
C28 0.051(6) 0.041(4) 0.040(4) -0.008(3) -0.017(4) -0.008(4)
C29 0.049(5) 0.048(4) 0.041(4) 0.001(3) -0.021(4) -0.016(4)
C30 0.063(6) 0.052(5) 0.042(4) 0.003(4) -0.016(4) -0.027(4)
C31 0.054(6) 0.038(4) 0.054(5) 0.002(3) -0.021(4) -0.015(4)
C32 0.055(6) 0.044(4) 0.052(5) -0.007(4) -0.007(5) -0.018(4)
C33 0.060(7) 0.036(4) 0.054(5) -0.008(4) -0.016(5) -0.006(4)
C34 0.048(5) 0.038(4) 0.054(5) -0.003(3) -0.025(4) -0.002(4)
C41 0.028(5) 0.029(3) 0.034(4) -0.004(3) 0.000(3) -0.015(3)
C42 0.031(4) 0.033(4) 0.044(4) -0.008(3) -0.013(4) -0.015(3)
C43 0.037(5) 0.039(4) 0.041(4) -0.013(3) -0.005(4) -0.016(3)
C44 0.042(5) 0.034(4) 0.088(7) -0.019(4) -0.004(5) -0.024(4)
C45 0.021(4) 0.036(4) 0.052(4) -0.014(3) 0.001(4) -0.017(3)
C46 0.029(5) 0.041(4) 0.058(5) -0.019(4) -0.019(4) -0.003(4)
C61 0.023(4) 0.030(3) 0.019(3) -0.009(2) 0.002(3) -0.006(3)
C62 0.018(4) 0.025(3) 0.030(4) -0.007(3) -0.001(3) -0.004(3)
C63 0.034(4) 0.037(4) 0.034(4) -0.004(3) -0.011(3) -0.013(3)
C64 0.023(4) 0.046(4) 0.051(5) -0.010(3) -0.002(4) -0.011(4)
C65 0.018(4) 0.026(3) 0.028(3) -0.013(2) 0.004(3) -0.006(3)
C66 0.027(4) 0.026(3) 0.032(3) -0.005(3) -0.007(3) -0.003(3)
C67 0.039(5) 0.037(4) 0.038(4) 0.002(3) -0.002(4) -0.022(4)
C68 0.041(5) 0.037(4) 0.042(4) -0.002(3) 0.004(4) -0.024(4)
C69 0.052(6) 0.050(4) 0.044(5) 0.004(4) -0.007(4) -0.028(4)
C70 0.031(5) 0.061(5) 0.044(5) -0.008(4) 0.006(4) -0.017(4)
C71 0.050(6) 0.063(5) 0.038(4) -0.020(4) 0.005(4) -0.027(5)
C72 0.043(6) 0.049(5) 0.053(5) -0.011(4) 0.005(4) -0.023(4)
C73 0.038(6) 0.040(4) 0.051(5) -0.014(4) 0.010(4) -0.015(4)
C74 0.030(5) 0.056(5) 0.049(5) -0.009(4) 0.009(4) -0.015(4)
C81 0.022(4) 0.028(3) 0.035(4) -0.004(3) -0.003(3) -0.014(3)
C82 0.032(5) 0.027(3) 0.044(4) -0.007(3) -0.003(4) -0.018(3)
C83 0.035(5) 0.038(4) 0.051(5) 0.009(3) -0.005(4) -0.021(4)
C84 0.057(6) 0.041(4) 0.068(6) -0.018(4) -0.011(5) -0.023(4)
C85 0.032(5) 0.036(4) 0.051(4) -0.005(3) -0.012(4) -0.020(3)
C86 0.029(5) 0.035(4) 0.056(5) 0.000(3) -0.007(4) -0.021(4)
Zn2 0.0175(4) 0.0194(3) 0.0249(4) -0.0038(3) -0.0002(3) -0.0070(3)
O121 0.041(3) 0.030(2) 0.033(3) -0.0051(19) -0.010(2) -0.014(2)
O122 0.065(4) 0.024(2) 0.054(3) -0.008(2) -0.024(3) -0.001(3)
O141 0.048(4) 0.038(3) 0.035(3) -0.004(2) -0.014(3) -0.023(3)
O142 0.046(4) 0.053(3) 0.110(6) -0.024(3) -0.037(4) -0.016(3)
O161 0.034(3) 0.035(2) 0.031(2) -0.0061(19) 0.008(2) -0.018(2)
O162 0.034(3) 0.036(3) 0.057(3) -0.018(2) 0.010(3) -0.011(3)
O181 0.038(3) 0.037(3) 0.052(3) -0.004(2) -0.004(3) -0.023(3)
O182 0.026(3) 0.041(3) 0.129(6) -0.016(3) -0.015(4) -0.013(3)
N101 0.015(3) 0.023(3) 0.027(3) -0.008(2) 0.003(3) -0.009(2)
N102 0.016(3) 0.020(2) 0.026(3) -0.002(2) -0.002(3) -0.008(2)
N103 0.023(3) 0.016(3) 0.026(3) -0.002(2) -0.005(3) -0.008(2)
N104 0.017(3) 0.021(3) 0.024(3) -0.002(2) 0.001(3) -0.011(2)
C101 0.018(4) 0.029(3) 0.027(3) -0.003(3) -0.002(3) -0.007(3)
C102 0.025(4) 0.032(3) 0.043(4) -0.006(3) -0.010(4) -0.011(3)
C103 0.023(4) 0.035(3) 0.040(4) -0.009(3) -0.013(3) -0.010(3)
C104 0.022(4) 0.030(3) 0.028(3) 0.002(3) -0.006(3) -0.019(3)
C105 0.020(4) 0.031(3) 0.025(3) -0.004(3) -0.004(3) -0.018(3)
C106 0.024(4) 0.024(3) 0.023(3) -0.002(2) 0.000(3) -0.007(3)
C107 0.032(5) 0.026(3) 0.029(4) -0.006(3) -0.004(4) -0.009(3)
C108 0.015(4) 0.020(3) 0.033(3) -0.006(2) -0.002(3) -0.006(3)
C109 0.015(4) 0.023(3) 0.023(3) -0.003(2) 0.000(3) -0.006(3)
C110 0.021(4) 0.024(3) 0.024(3) 0.001(2) 0.000(3) -0.013(3)
C111 0.019(4) 0.021(3) 0.027(3) 0.003(2) -0.003(3) -0.010(3)
C112 0.013(4) 0.024(3) 0.034(4) 0.002(3) 0.004(3) -0.009(3)
C113 0.022(4) 0.023(3) 0.027(3) 0.001(2) 0.000(3) -0.010(3)
C114 0.019(4) 0.022(3) 0.023(3) -0.001(2) 0.002(3) -0.010(3)
C115 0.034(5) 0.014(3) 0.022(3) 0.005(2) -0.007(3) -0.010(3)
C116 0.027(4) 0.020(3) 0.020(3) 0.000(2) -0.003(3) -0.009(3)
C117 0.027(4) 0.021(3) 0.030(4) -0.007(3) -0.006(3) -0.006(3)
C118 0.016(4) 0.021(3) 0.029(3) -0.007(2) 0.001(3) -0.004(3)
C119 0.021(4) 0.022(3) 0.027(3) -0.007(2) 0.002(3) -0.005(3)
C120 0.016(4) 0.024(3) 0.029(3) -0.004(3) 0.000(3) -0.007(3)
C121 0.025(4) 0.027(3) 0.027(3) -0.009(2) -0.002(3) -0.010(3)
C122 0.020(4) 0.036(3) 0.037(4) -0.016(3) 0.005(3) -0.021(3)
C123 0.034(5) 0.039(4) 0.047(4) -0.015(3) 0.013(4) -0.016(4)
C124 0.026(4) 0.053(5) 0.061(5) -0.022(4) -0.001(4) -0.020(4)
C125 0.024(4) 0.026(3) 0.033(3) -0.012(3) 0.004(3) -0.010(3)
C126 0.029(4) 0.028(3) 0.037(4) -0.006(3) 0.000(3) -0.018(3)
C127 0.049(5) 0.039(4) 0.040(4) -0.003(3) -0.016(4) -0.020(4)
C128 0.061(6) 0.041(4) 0.041(4) -0.008(3) -0.013(4) -0.023(4)
C129 0.069(7) 0.052(5) 0.044(5) 0.006(4) -0.022(5) -0.035(5)
C130 0.070(7) 0.073(6) 0.037(4) 0.002(4) -0.015(5) -0.041(5)
C131 0.073(8) 0.064(6) 0.046(5) -0.015(4) -0.008(5) -0.032(5)
C132 0.059(7) 0.060(5) 0.048(5) -0.012(4) -0.001(5) -0.016(5)
C133 0.066(7) 0.042(4) 0.043(5) -0.010(4) -0.007(5) -0.021(4)
C134 0.069(7) 0.041(4) 0.041(4) -0.009(3) -0.014(5) -0.027(4)
C141 0.020(4) 0.020(3) 0.032(3) -0.004(2) 0.002(3) -0.010(3)
C142 0.031(5) 0.022(3) 0.043(4) -0.005(3) -0.011(4) -0.007(3)
C143 0.034(4) 0.024(3) 0.045(4) -0.004(3) -0.013(4) -0.010(3)
C144 0.031(5) 0.030(3) 0.065(5) -0.013(3) -0.004(4) -0.008(3)
C145 0.015(4) 0.028(3) 0.050(4) -0.010(3) -0.001(3) -0.010(3)
C146 0.029(5) 0.021(3) 0.058(5) -0.007(3) -0.017(4) -0.007(3)
C161 0.019(4) 0.019(3) 0.026(3) -0.002(2) -0.002(3) -0.007(3)
C162 0.025(4) 0.017(3) 0.033(4) -0.007(2) -0.002(3) -0.005(3)
C163 0.026(4) 0.029(3) 0.031(4) 0.003(3) -0.011(3) -0.003(3)
C164 0.026(4) 0.029(3) 0.049(4) -0.010(3) -0.001(4) -0.015(3)
C165 0.023(4) 0.018(3) 0.030(3) -0.006(2) -0.005(3) -0.004(3)
C166 0.020(4) 0.032(3) 0.032(3) -0.005(3) 0.004(3) -0.013(3)
C167 0.037(5) 0.051(4) 0.033(4) -0.006(3) 0.009(4) -0.028(4)
C168 0.040(5) 0.044(4) 0.035(4) 0.001(3) 0.002(4) -0.026(4)
C169 0.052(6) 0.055(5) 0.031(4) 0.003(3) -0.002(4) -0.029(4)
C170 0.043(6) 0.044(4) 0.042(4) 0.010(3) 0.005(4) -0.014(4)
C171 0.053(6) 0.039(4) 0.066(6) 0.006(4) -0.012(5) -0.025(4)
C172 0.059(6) 0.050(5) 0.052(5) -0.009(4) -0.006(5) -0.019(4)
C173 0.067(7) 0.042(5) 0.052(5) 0.003(4) -0.017(5) -0.029(5)
C174 0.049(6) 0.039(4) 0.051(5) -0.012(3) 0.010(4) -0.032(4)
C181 0.019(4) 0.026(3) 0.040(4) -0.005(3) -0.007(3) -0.007(3)
C182 0.015(4) 0.028(3) 0.050(5) -0.012(3) 0.009(4) -0.009(3)
C183 0.044(5) 0.040(4) 0.041(4) -0.012(3) 0.003(4) -0.016(4)
C184 0.024(5) 0.025(3) 0.080(6) -0.015(4) 0.004(4) -0.004(3)
C185 0.025(4) 0.032(3) 0.055(5) -0.012(3) -0.006(4) -0.008(3)
C186 0.021(4) 0.035(4) 0.055(5) -0.019(3) 0.006(4) -0.007(3)
C201 0.079(10) 0.092(9) 0.103(10) 0.002(8) 0.002(8) -0.001(7)
Cl11 0.102(3) 0.0747(18) 0.091(2) -0.0127(15) -0.0197(19) -0.0365(17)
Cl12 0.209(5) 0.127(3) 0.082(2) -0.035(2) -0.010(3) -0.068(3)
Cl13 0.077(4) 0.352(10) 0.168(5) 0.073(6) 0.031(4) -0.033(5)
C202 0.055(7) 0.039(5) 0.149(12) -0.008(6) 0.000(8) -0.018(5)
Cl21 0.058(2) 0.094(2) 0.103(2) -0.0070(18) 0.0093(18) -0.0136(17)
Cl22 0.110(3) 0.179(5) 0.196(5) 0.090(4) -0.066(4) -0.090(3)
Cl23 0.189(6) 0.093(3) 0.213(6) -0.044(3) 0.154(5) -0.024(3)
C203 0.045(6) 0.066(6) 0.045(5) -0.004(4) -0.002(4) -0.020(5)
Cl31 0.112(3) 0.0759(19) 0.142(3) -0.033(2) 0.036(3) -0.057(2)
Cl32 0.085(3) 0.096(2) 0.078(2) 0.0191(17) 0.0199(18) -0.0052(18)
Cl33 0.0642(19) 0.105(2) 0.0605(15) -0.0339(14) 0.0069(14) -0.0272(16)

loop_
_atom_type_symbol
_atom_type_description
_atom_type_scat_dispersion_real
_atom_type_scat_dispersion_imag
_atom_type_scat_source
C C 0.0033 0.0016 'International Tables Vol C Tables 4.2.6.8 and 6.1.1.4'
H H 0.0000 0.0000 'International Tables Vol C Tables 4.2.6.8 and 6.1.1.4'
N N 0.0061 0.0033 'International Tables Vol C Tables 4.2.6.8 and 6.1.1.4'
O O 0.0106 0.0060 'International Tables Vol C Tables 4.2.6.8 and 6.1.1.4'
Cl Cl 0.1484 0.1585 'International Tables Vol C Tables 4.2.6.8 and 6.1.1.4'
Zn Zn 0.2839 1.4301 'International Tables Vol C Tables 4.2.6.8 and 6.1.1.4'

loop_
_geom_angle_atom_site_label_1
_geom_angle_atom_site_label_2
_geom_angle_atom_site_label_3
_geom_angle
N4 Zn1 N1 90.6(2)
N4 Zn1 N2 178.9(2)
N1 Zn1 N2 89.6(2)
N4 Zn1 N3 89.4(2)
N1 Zn1 N3 178.4(2)
N2 Zn1 N3 90.4(2)
C26 O21 C27 116.2(5)
C46 O41 C34 116.2(6)
C66 O61 C67 115.9(5)
C86 O81 C74 116.4(6)
C1 N1 C4 106.8(5)
C1 N1 Zn1 125.8(5)
C4 N1 Zn1 126.4(4)
C9 N2 C6 107.1(6)
C9 N2 Zn1 126.0(5)
C6 N2 Zn1 126.6(4)
C14 N3 C11 107.9(6)
C14 N3 Zn1 126.3(4)
C11 N3 Zn1 125.3(4)
C16 N4 C19 106.3(5)
C16 N4 Zn1 127.3(5)
C19 N4 Zn1 125.6(5)
N1 C1 C20 125.8(6)
N1 C1 C2 108.4(6)
C20 C1 C2 125.9(6)
C3 C2 C1 107.8(6)
C2 C3 C4 107.8(6)
C5 C4 N1 125.1(6)
C5 C4 C3 125.6(6)
N1 C4 C3 109.1(6)
C4 C5 C6 126.2(7)
C4 C5 C21 115.5(6)
C6 C5 C21 118.0(6)
C5 C6 N2 125.4(6)
C5 C6 C7 125.5(6)
N2 C6 C7 109.0(6)
C8 C7 C6 107.3(6)
C7 C8 C9 107.7(6)
N2 C9 C10 126.0(6)
N2 C9 C8 108.8(6)
C10 C9 C8 125.0(6)
C11 C10 C9 125.5(6)
C11 C10 C41 117.9(6)
C9 C10 C41 116.3(6)
N3 C11 C10 126.1(6)
N3 C11 C12 106.8(6)
C10 C11 C12 127.0(6)
C13 C12 C11 109.1(6)
C12 C13 C14 106.6(6)
N3 C14 C15 125.9(6)
N3 C14 C13 109.4(5)
C15 C14 C13 124.6(6)
C16 C15 C14 124.4(6)
C16 C15 C61 119.1(6)
C14 C15 C61 116.1(6)
N4 C16 C15 125.8(6)
N4 C16 C17 109.9(6)
C15 C16 C17 124.3(6)
C18 C17 C16 107.2(6)
C17 C18 C19 107.7(6)
N4 C19 C20 126.3(6)
N4 C19 C18 108.9(6)
C20 C19 C18 124.6(6)
C1 C20 C19 124.8(6)
C1 C20 C81 120.5(6)
C19 C20 C81 114.3(6)
C5 C21 C22 125.0(6)
C5 C21 C25 126.1(6)
C22 C21 C25 59.7(5)
C24 C22 C25 114.5(6)
C24 C22 C21 117.4(7)
C25 C22 C21 60.9(5)
C24 C22 C23 114.1(7)
C25 C22 C23 119.3(6)
C21 C22 C23 120.5(6)
C26 C25 C22 122.9(6)
C26 C25 C21 124.7(6)
C22 C25 C21 59.4(5)
O22 C26 O21 122.4(6)
O22 C26 C25 122.3(6)
O21 C26 C25 115.2(5)
O21 C27 C28 108.7(6)
C29 C28 C27 110.8(6)
C28 C29 C30 114.9(7)
C31 C30 C29 116.5(7)
C32 C31 C30 113.2(7)
C31 C32 C33 113.7(7)
C34 C33 C32 112.7(7)
O41 C34 C33 107.2(7)
C10 C41 C45 127.1(6)
C10 C41 C42 123.9(7)
C45 C41 C42 61.0(5)
C43 C42 C44 114.9(7)
C43 C42 C41 121.3(6)
C44 C42 C41 116.0(7)
C43 C42 C45 120.2(6)
C44 C42 C45 113.8(7)
C41 C42 C45 59.2(5)
C46 C45 C41 127.8(6)
C46 C45 C42 123.1(7)
C41 C45 C42 59.8(4)
O42 C46 O41 124.0(8)
O42 C46 C45 120.4(9)
O41 C46 C45 115.6(6)
C62 C61 C15 125.6(5)
C62 C61 C65 60.6(4)
C15 C61 C65 122.7(6)
C64 C62 C61 115.9(6)
C64 C62 C63 114.8(6)
C61 C62 C63 120.8(6)
C64 C62 C65 115.0(6)
C61 C62 C65 61.1(4)
C63 C62 C65 118.8(6)
C66 C65 C62 126.6(6)
C66 C65 C61 125.5(6)
C62 C65 C61 58.3(4)
O62 C66 O61 121.3(7)
O62 C66 C65 122.2(6)
O61 C66 C65 116.5(5)
O61 C67 C68 109.9(6)
C69 C68 C67 111.1(6)
C68 C69 C70 116.0(7)
C71 C70 C69 115.8(7)
C72 C71 C70 114.1(7)
C71 C72 C73 114.1(7)
C72 C73 C74 112.8(7)
O81 C74 C73 106.0(7)
C20 C81 C82 124.4(6)
C20 C81 C85 125.2(6)
C82 C81 C85 60.2(5)
C81 C82 C83 121.1(6)
C81 C82 C85 60.9(5)
C83 C82 C85 119.4(7)
C81 C82 C84 117.3(7)
C83 C82 C84 113.4(7)
C85 C82 C84 115.1(6)
C86 C85 C82 126.1(7)
C86 C85 C81 127.8(6)
C82 C85 C81 58.9(5)
O82 C86 O81 123.8(8)
O82 C86 C85 122.2(7)
O81 C86 C85 114.0(7)
N102 Zn2 N101 90.8(2)
N102 Zn2 N104 178.5(3)
N101 Zn2 N104 88.9(2)
N102 Zn2 N103 89.7(2)
N101 Zn2 N103 179.4(2)
N104 Zn2 N103 90.5(2)
C126 O121 C127 115.2(5)
C146 O141 C134 116.8(6)
C166 O161 C167 115.7(6)
C186 O181 C174 118.0(6)
C101 N101 C104 106.8(5)
C101 N101 Zn2 127.0(4)
C104 N101 Zn2 125.0(4)
C106 N102 C109 105.9(5)
C106 N102 Zn2 127.1(4)
C109 N102 Zn2 126.7(4)
C114 N103 C111 107.0(6)
C114 N103 Zn2 126.2(5)
C111 N103 Zn2 126.6(4)
C119 N104 C116 105.3(5)
C119 N104 Zn2 127.8(4)
C116 N104 Zn2 126.4(4)
N101 C101 C120 125.7(6)
N101 C101 C102 109.4(6)
C120 C101 C102 124.8(6)
C103 C102 C101 107.2(6)
C102 C103 C104 108.0(6)
C105 C104 N101 126.9(6)
C105 C104 C103 124.4(6)
N101 C104 C103 108.6(6)
C104 C105 C106 124.2(6)
C104 C105 C121 117.5(6)
C106 C105 C121 118.1(6)
N102 C106 C105 125.3(6)
N102 C106 C107 109.6(6)
C105 C106 C107 125.1(6)
C108 C107 C106 107.1(6)
C107 C108 C109 107.0(6)
C110 C109 N102 126.6(6)
C110 C109 C108 123.0(6)
N102 C109 C108 110.4(6)
C109 C110 C111 123.3(6)
C109 C110 C141 116.5(6)
C111 C110 C141 119.9(6)
N103 C111 C110 126.4(6)
N103 C111 C112 109.2(6)
C110 C111 C112 124.4(6)
C113 C112 C111 106.8(6)
C112 C113 C114 108.2(6)
N103 C114 C115 125.6(6)
N103 C114 C113 108.7(6)
C115 C114 C113 125.6(6)
C114 C115 C116 125.9(6)
C114 C115 C161 116.8(6)
C116 C115 C161 117.0(6)
C115 C116 N104 124.8(5)
C115 C116 C117 125.8(6)
N104 C116 C117 109.3(6)
C118 C117 C116 108.0(6)
C117 C118 C119 106.0(6)
N104 C119 C120 125.0(6)
N104 C119 C118 111.4(6)
C120 C119 C118 123.5(6)
C101 C120 C119 124.2(6)
C101 C120 C181 120.2(6)
C119 C120 C181 115.3(6)
C122 C121 C105 124.0(6)
C122 C121 C125 61.1(5)
C105 C121 C125 125.2(6)
C121 C122 C123 122.2(6)
C121 C122 C124 116.5(6)
C123 C122 C124 112.9(7)
C121 C122 C125 61.6(4)
C123 C122 C125 119.1(6)
C124 C122 C125 115.4(6)
C126 C125 C122 124.3(6)
C126 C125 C121 127.7(5)
C122 C125 C121 57.3(4)
O122 C126 O121 122.4(6)
O122 C126 C125 122.5(6)
O121 C126 C125 115.1(6)
O121 C127 C128 109.6(6)
C129 C128 C127 111.8(7)
C128 C129 C130 113.3(7)
C131 C130 C129 115.4(8)
C132 C131 C130 115.5(9)
C131 C132 C133 113.5(8)
C134 C133 C132 111.8(8)
O141 C134 C133 107.0(7)
C110 C141 C142 124.0(6)
C110 C141 C145 126.6(6)
C142 C141 C145 60.1(4)
C143 C142 C145 119.0(6)
C143 C142 C141 120.0(6)
C145 C142 C141 59.6(4)
C143 C142 C144 114.8(6)
C145 C142 C144 114.6(7)
C141 C142 C144 117.7(7)
C146 C145 C142 124.3(7)
C146 C145 C141 127.9(6)
C142 C145 C141 60.3(4)
O142 C146 O141 123.2(8)
O142 C146 C145 122.1(9)
O141 C146 C145 114.7(6)
C115 C161 C162 124.4(5)
C115 C161 C165 125.1(6)
C162 C161 C165 60.7(4)
C164 C162 C161 117.1(6)
C164 C162 C165 116.2(5)
C161 C162 C165 60.2(4)
C164 C162 C163 111.9(6)
C161 C162 C163 122.0(5)
C165 C162 C163 120.5(6)
C166 C165 C161 125.5(5)
C166 C165 C162 123.6(6)
C161 C165 C162 59.1(4)
O162 C166 O161 121.6(7)
O162 C166 C165 123.4(6)
O161 C166 C165 115.0(6)
O161 C167 C168 108.4(6)
C167 C168 C169 109.6(7)
C168 C169 C170 114.2(7)
C169 C170 C171 114.3(7)
C172 C171 C170 113.5(8)
C173 C172 C171 114.0(8)
C172 C173 C174 114.6(8)
O181 C174 C173 108.4(7)
C120 C181 C182 124.1(6)
C120 C181 C185 126.8(6)
C182 C181 C185 59.7(5)
C184 C182 C181 118.1(7)
C184 C182 C185 115.9(7)
C181 C182 C185 59.4(5)
C184 C182 C183 113.4(6)
C181 C182 C183 120.2(6)
C185 C182 C183 119.7(7)
C186 C185 C182 124.4(7)
C186 C185 C181 128.7(6)
C182 C185 C181 60.8(5)
O182 C186 O181 123.9(8)
O182 C186 C185 120.5(7)
O181 C186 C185 115.5(7)
Cl13 C201 Cl11 111.7(9)
Cl13 C201 Cl12 110.3(9)
Cl11 C201 Cl12 110.0(9)
Cl21 C202 Cl23 111.8(8)
Cl21 C202 Cl22 109.1(8)
Cl23 C202 Cl22 112.0(6)
Cl33 C203 Cl31 111.4(5)
Cl33 C203 Cl32 109.9(5)
Cl31 C203 Cl32 111.0(5)

loop_
_geom_bond_atom_site_label_1
_geom_bond_atom_site_label_2
_geom_bond_distance
Zn1 N4 2.027(5)
Zn1 N1 2.046(6)
Zn1 N2 2.046(5)
Zn1 N3 2.045(6)
O21 C26 1.332(8)
O21 C27 1.421(8)
O22 C26 1.213(8)
O41 C46 1.308(10)
O41 C34 1.454(9)
O42 C46 1.215(9)
O61 C66 1.355(8)
O61 C67 1.449(9)
O62 C66 1.198(8)
O81 C86 1.322(9)
O81 C74 1.472(10)
O82 C86 1.203(9)
N1 C1 1.369(8)
N1 C4 1.394(9)
N2 C9 1.357(9)
N2 C6 1.388(9)
N3 C14 1.357(9)
N3 C11 1.372(8)
N4 C16 1.365(9)
N4 C19 1.384(9)
C1 C20 1.393(10)
C1 C2 1.442(10)
C2 C3 1.345(10)
C3 C4 1.411(9)
C4 C5 1.383(9)
C5 C6 1.382(10)
C5 C21 1.532(10)
C6 C7 1.428(9)
C7 C8 1.343(10)
C8 C9 1.446(9)
C9 C10 1.400(10)
C10 C11 1.386(9)
C10 C41 1.518(9)
C11 C12 1.452(10)
C12 C13 1.319(9)
C13 C14 1.439(10)
C14 C15 1.415(9)
C15 C16 1.377(10)
C15 C61 1.517(9)
C16 C17 1.442(8)
C17 C18 1.334(9)
C18 C19 1.445(9)
C19 C20 1.405(10)
C20 C81 1.493(9)
C21 C22 1.496(11)
C21 C25 1.519(9)
C22 C24 1.501(10)
C22 C25 1.501(10)
C22 C23 1.525(10)
C25 C26 1.475(9)
C27 C28 1.519(10)
C28 C29 1.500(10)
C29 C30 1.527(11)
C30 C31 1.511(13)
C31 C32 1.534(13)
C32 C33 1.555(13)
C33 C34 1.473(13)
C41 C45 1.518(10)
C41 C42 1.527(10)
C42 C43 1.505(11)
C42 C44 1.504(10)
C42 C45 1.545(11)
C45 C46 1.512(11)
C61 C62 1.514(9)
C61 C65 1.558(9)
C62 C64 1.498(11)
C62 C63 1.509(9)
C62 C65 1.550(9)
C65 C66 1.452(10)
C67 C68 1.519(10)
C68 C69 1.510(12)
C69 C70 1.533(12)
C70 C71 1.542(12)
C71 C72 1.483(12)
C72 C73 1.536(12)
C73 C74 1.498(12)
C81 C82 1.508(9)
C81 C85 1.539(11)
C82 C83 1.524(10)
C82 C85 1.529(11)
C82 C84 1.518(10)
C85 C86 1.481(11)
Zn2 N102 2.030(5)
Zn2 N101 2.026(6)
Zn2 N104 2.034(5)
Zn2 N103 2.029(6)
O121 C126 1.328(8)
O121 C127 1.464(8)
O122 C126 1.214(8)
O141 C146 1.349(10)
O141 C134 1.443(9)
O142 C146 1.203(9)
O161 C166 1.331(8)
O161 C167 1.456(9)
O162 C166 1.228(8)
O181 C186 1.311(9)
O181 C174 1.445(9)
O182 C186 1.193(9)
N101 C101 1.377(8)
N101 C104 1.387(8)
N102 C106 1.366(9)
N102 C109 1.389(9)
N103 C114 1.378(8)
N103 C111 1.381(9)
N104 C119 1.376(9)
N104 C116 1.378(8)
C101 C120 1.394(9)
C101 C102 1.444(10)
C102 C103 1.346(10)
C103 C104 1.445(9)
C104 C105 1.398(10)
C105 C106 1.414(9)
C105 C121 1.485(9)
C106 C107 1.456(10)
C107 C108 1.351(10)
C108 C109 1.427(8)
C109 C110 1.389(10)
C110 C111 1.408(9)
C110 C141 1.502(10)
C111 C112 1.444(10)
C112 C113 1.351(9)
C113 C114 1.438(9)
C114 C115 1.393(9)
C115 C116 1.397(9)
C115 C161 1.495(9)
C116 C117 1.449(9)
C117 C118 1.348(9)
C118 C119 1.435(8)
C119 C120 1.402(10)
C120 C181 1.523(9)
C121 C122 1.486(10)
C121 C125 1.554(9)
C122 C123 1.528(10)
C122 C124 1.535(10)
C122 C125 1.546(10)
C125 C126 1.454(9)
C127 C128 1.515(10)
C128 C129 1.506(11)
C129 C130 1.545(12)
C130 C131 1.533(13)
C131 C132 1.452(14)
C132 C133 1.555(13)
C133 C134 1.458(13)
C141 C142 1.529(9)
C141 C145 1.518(9)
C142 C143 1.514(11)
C142 C145 1.526(10)
C142 C144 1.516(10)
C145 C146 1.468(10)
C161 C162 1.510(9)
C161 C165 1.528(8)
C162 C164 1.506(10)
C162 C165 1.535(9)
C162 C163 1.523(9)
C165 C166 1.479(10)
C167 C168 1.506(11)
C168 C169 1.512(11)
C169 C170 1.527(11)
C170 C171 1.540(12)
C171 C172 1.498(12)
C172 C173 1.500(12)
C173 C174 1.508(12)
C181 C182 1.524(10)
C181 C185 1.502(11)
C182 C184 1.509(9)
C182 C185 1.507(10)
C182 C183 1.519(11)
C185 C186 1.497(11)
C201 Cl13 1.711(15)
C201 Cl11 1.743(15)
C201 Cl12 1.768(17)
C202 Cl21 1.686(12)
C202 Cl23 1.722(13)
C202 Cl22 1.788(15)
C203 Cl33 1.752(9)
C203 Cl31 1.739(10)
C203 Cl32 1.749(9)
